data_7023696
loop_
_publ_author_name
'Marchetti, Fabio'
'Pampaloni, Guido'
'Zacchini, Stefano'

_publ_section_title
;
 The reactivity of molybdenum pentachloride with ethers: routes to the
 synthesis of Mo(IV)Cl4 adducts, Mo(v) chlorido-alkoxides and Mo(v)
 oxydo-chlorides.
;
_journal_issue 42
_journal_name_full 'Dalton transactions (Cambridge, England : 2003)'
_journal_page_first 15226
_journal_page_last 15234
_journal_paper_doi 10.1039/c3dt51797g
_journal_volume 42
_journal_year 2013
_chemical_formula_sum 'C5 H12 Cl4 Mo O2'
_chemical_formula_weight 341.89
_chemical_name_systematic
; 
 ? 
;
_space_group_IT_number 62
_symmetry_cell_setting orthorhombic
_symmetry_space_group_name_Hall '-P 2ac 2n'
_symmetry_space_group_name_H-M 'P n m a'
_atom_sites_solution_hydrogens geom
_atom_sites_solution_primary direct
_atom_sites_solution_secondary difmap
_audit_creation_method SHELXL-97
_cell_angle_alpha 90.00
_cell_angle_beta 90.00
_cell_angle_gamma 90.00
_cell_formula_units_Z 4
_cell_length_a 11.1285(8)
_cell_length_b 8.9787(7)
_cell_length_c 11.7001(9)
_cell_measurement_reflns_used 3739
_cell_measurement_temperature 100(2)
_cell_measurement_theta_max 25.615
_cell_measurement_theta_min 2.526
_cell_volume 1169.07(15)
_computing_cell_refinement 'APEX2 (Bruker AXS, 2006)'
_computing_data_collection 'APEX2 (Bruker AXS, 2006)'
_computing_data_reduction 'SAINT (Bruker AXS, 2004)'
_computing_molecular_graphics 'ORTEPII (Johnson, 1996)'
_computing_publication_material 'XCIF (Bruker AXS, 2001)'
_computing_structure_refinement 'SHELXL-97 (Sheldrick, 1997)'
_computing_structure_solution 'SHELXS-97 (Sheldrick, 1990)'
_diffrn_ambient_temperature 100(2)
_diffrn_measured_fraction_theta_full 0.984
_diffrn_measured_fraction_theta_max 0.984
_diffrn_measurement_device_type 'CCD area detector'
_diffrn_measurement_method 'phi and omega scans'
_diffrn_radiation_monochromator graphite
_diffrn_radiation_source 'fine-focus sealed tube'
_diffrn_radiation_type MoK\a
_diffrn_radiation_wavelength 0.71073
_diffrn_reflns_av_R_equivalents 0.0311
_diffrn_reflns_av_sigmaI/netI 0.0148
_diffrn_reflns_limit_h_max 13
_diffrn_reflns_limit_h_min -13
_diffrn_reflns_limit_k_max 10
_diffrn_reflns_limit_k_min -10
_diffrn_reflns_limit_l_max 13
_diffrn_reflns_limit_l_min -13
_diffrn_reflns_number 11125
_diffrn_reflns_theta_full 25.01
_diffrn_reflns_theta_max 25.01
_diffrn_reflns_theta_min 1.74
_exptl_absorpt_coefficient_mu 1.999
_exptl_absorpt_correction_T_max 0.8251
_exptl_absorpt_correction_T_min 0.7404
_exptl_absorpt_correction_type empirical
_exptl_absorpt_process_details
; 
 Data were corrected for Lorentz polarization and absorption
 effects (empirical absorption correction SADABS).
 R(int) =  0.0868 (selected reflections only, before parameter refinement)
 R(int) =  0.0420 (selected reflections only, after parameter refinement)
;
_exptl_crystal_colour bright-orange
_exptl_crystal_density_diffrn 1.942
_exptl_crystal_density_method 'not measured'
_exptl_crystal_description plate
_exptl_crystal_F_000 672
_exptl_crystal_size_max 0.16
_exptl_crystal_size_mid 0.15
_exptl_crystal_size_min 0.10
_refine_diff_density_max 1.931
_refine_diff_density_min -1.816
_refine_diff_density_rms 0.245
_refine_ls_extinction_method none
_refine_ls_goodness_of_fit_ref 1.186
_refine_ls_hydrogen_treatment constr
_refine_ls_matrix_type full
_refine_ls_number_parameters 101
_refine_ls_number_reflns 1120
_refine_ls_number_restraints 108
_refine_ls_restrained_S_all 1.194
_refine_ls_R_factor_all 0.1023
_refine_ls_R_factor_gt 0.0954
_refine_ls_shift/su_max 0.000
_refine_ls_shift/su_mean 0.000
_refine_ls_structure_factor_coef Fsqd
_refine_ls_weighting_details 'calc w=1/[\s^2^(Fo^2^)+(0.0000P)^2^+48.6585P] where P=(Fo^2^+2Fc^2^)/3'
_refine_ls_weighting_scheme calc
_refine_ls_wR_factor_gt 0.2021
_refine_ls_wR_factor_ref 0.2055
_reflns_number_gt 1007
_reflns_number_total 1120
_reflns_threshold_expression >2sigma(I)
_cod_data_source_file c3dt51797g.txt
_cod_data_source_block pnma
_cod_original_sg_symbol_H-M Pnma
_cod_database_code 7023696

loop_
_symmetry_equiv_pos_as_xyz
'x, y, z'
'-x+1/2, -y, z+1/2'
'-x, y+1/2, -z'
'x+1/2, -y+1/2, -z+1/2'
'-x, -y, -z'
'x-1/2, y, -z-1/2'
'x, -y-1/2, z'
'-x-1/2, y-1/2, z-1/2'

loop_
_atom_site_label
_atom_site_type_symbol
_atom_site_fract_x
_atom_site_fract_y
_atom_site_fract_z
_atom_site_U_iso_or_equiv
_atom_site_adp_type
_atom_site_occupancy
_atom_site_symmetry_multiplicity
_atom_site_calc_flag
_atom_site_refinement_flags
_atom_site_disorder_assembly
_atom_site_disorder_group
Mo1 Mo 0.73615(14) 0.2500 0.50415(14) 0.0327(5) Uani 1 2 d S . .
Cl1 Cl 0.6303(6) 0.2500 0.6728(5) 0.090(3) Uani 1 2 d SU A .
Cl2 Cl 0.8344(5) 0.2500 0.3275(4) 0.0410(12) Uani 1 2 d SU A .
Cl3 Cl 0.6137(15) 0.4402(16) 0.4474(11) 0.054(3) Uani 0.50 1 d PU A -1
Cl4 Cl 0.8755(9) 0.3955(12) 0.5837(8) 0.065(2) Uani 0.50 1 d PU A -1
C1 C 0.898(3) 0.026(4) 0.651(2) 0.049(7) Uani 0.50 1 d PDU A -1
H1A H 0.9385 0.1205 0.6666 0.073 Uiso 0.50 1 calc PR A -1
H1B H 0.9580 -0.0532 0.6420 0.073 Uiso 0.50 1 calc PR A -1
H1C H 0.8449 0.0010 0.7154 0.073 Uiso 0.50 1 calc PR A -1
O1 O 0.8281(17) 0.038(2) 0.5485(16) 0.042(4) Uani 0.50 1 d PDU A -1
C2 C 0.753(2) -0.087(2) 0.528(2) 0.053(5) Uani 0.50 1 d PDU A -1
H2 H 0.6963 -0.1032 0.5929 0.063 Uiso 0.50 1 calc PR A -1
C3 C 0.830(3) -0.226(4) 0.508(3) 0.066(8) Uani 0.50 1 d PDU A -1
H3A H 0.8820 -0.2421 0.5742 0.099 Uiso 0.50 1 calc PR A -1
H3B H 0.8790 -0.2123 0.4393 0.099 Uiso 0.50 1 calc PR A -1
H3C H 0.7773 -0.3129 0.4977 0.099 Uiso 0.50 1 calc PR A -1
C4 C 0.683(3) -0.060(4) 0.417(2) 0.051(5) Uani 0.50 1 d PDU A -1
H4A H 0.7384 -0.0559 0.3510 0.062 Uiso 0.50 1 calc PR A -1
H4B H 0.6247 -0.1422 0.4038 0.062 Uiso 0.50 1 calc PR A -1
O2 O 0.621(4) 0.078(4) 0.430(3) 0.054(7) Uani 0.50 1 d PDU A -1
C5 C 0.545(3) 0.119(4) 0.336(3) 0.057(7) Uani 0.50 1 d PDU A -1
H5A H 0.4997 0.2093 0.3563 0.086 Uiso 0.50 1 calc PR A -1
H5B H 0.4889 0.0381 0.3194 0.086 Uiso 0.50 1 calc PR A -1
H5C H 0.5944 0.1394 0.2684 0.086 Uiso 0.50 1 calc PR A -1

loop_
_atom_site_aniso_label
_atom_site_aniso_U_11
_atom_site_aniso_U_22
_atom_site_aniso_U_33
_atom_site_aniso_U_23
_atom_site_aniso_U_13
_atom_site_aniso_U_12
Mo1 0.0317(8) 0.0397(9) 0.0268(8) 0.000 0.0050(7) 0.000
Cl1 0.060(4) 0.174(8) 0.035(3) 0.000 0.010(3) 0.000
Cl2 0.039(2) 0.051(3) 0.033(2) 0.000 0.013(2) 0.000
Cl3 0.060(5) 0.054(6) 0.047(5) 0.011(5) 0.001(4) 0.016(5)
Cl4 0.072(5) 0.058(5) 0.063(5) 0.001(5) 0.003(4) -0.004(5)
C1 0.053(9) 0.047(10) 0.047(9) 0.002(8) -0.008(8) 0.004(8)
O1 0.042(7) 0.039(7) 0.045(7) 0.003(6) -0.004(6) -0.004(6)
C2 0.055(7) 0.048(7) 0.056(7) 0.004(6) -0.004(6) -0.004(6)
C3 0.067(10) 0.064(12) 0.066(10) -0.002(9) -0.007(8) 0.003(9)
C4 0.050(7) 0.051(8) 0.053(7) 0.000(6) -0.002(6) -0.006(6)
O2 0.058(9) 0.051(9) 0.051(9) 0.003(7) -0.003(7) -0.010(7)
C5 0.059(10) 0.061(11) 0.052(10) 0.001(8) -0.006(8) -0.003(8)

loop_
_atom_type_symbol
_atom_type_description
_atom_type_scat_dispersion_real
_atom_type_scat_dispersion_imag
_atom_type_scat_source
C C 0.0033 0.0016 'International Tables Vol C Tables 4.2.6.8 and 6.1.1.4'
H H 0.0000 0.0000 'International Tables Vol C Tables 4.2.6.8 and 6.1.1.4'
O O 0.0106 0.0060 'International Tables Vol C Tables 4.2.6.8 and 6.1.1.4'
Cl Cl 0.1484 0.1585 'International Tables Vol C Tables 4.2.6.8 and 6.1.1.4'
Mo Mo -1.6832 0.6857 'International Tables Vol C Tables 4.2.6.8 and 6.1.1.4'

loop_
_geom_angle_atom_site_label_1
_geom_angle_atom_site_label_2
_geom_angle_atom_site_label_3
_geom_angle
_geom_angle_site_symmetry_1
_geom_angle_site_symmetry_3
O2 Mo1 O2 89.8(14) . 7_565
O2 Mo1 O1 165.3(9) . 7_565
O2 Mo1 O1 76.1(9) 7_565 7_565
O2 Mo1 O1 76.1(9) . .
O2 Mo1 O1 165.3(9) 7_565 .
O1 Mo1 O1 117.8(10) 7_565 .
O2 Mo1 Cl4 170.6(8) . .
O2 Mo1 Cl4 99.2(8) 7_565 .
O1 Mo1 Cl4 23.2(5) 7_565 .
O1 Mo1 Cl4 94.8(6) . .
O2 Mo1 Cl4 99.2(8) . 7_565
O2 Mo1 Cl4 170.6(8) 7_565 7_565
O1 Mo1 Cl4 94.8(6) 7_565 7_565
O1 Mo1 Cl4 23.2(5) . 7_565
Cl4 Mo1 Cl4 71.7(6) . 7_565
O2 Mo1 Cl3 6.7(14) . 7_565
O2 Mo1 Cl3 93.6(6) 7_565 7_565
O1 Mo1 Cl3 169.5(6) 7_565 7_565
O1 Mo1 Cl3 72.7(6) . 7_565
Cl4 Mo1 Cl3 166.9(4) . 7_565
Cl4 Mo1 Cl3 95.7(4) 7_565 7_565
O2 Mo1 Cl3 93.6(6) . .
O2 Mo1 Cl3 6.7(14) 7_565 .
O1 Mo1 Cl3 72.7(6) 7_565 .
O1 Mo1 Cl3 169.5(6) . .
Cl4 Mo1 Cl3 95.7(4) . .
Cl4 Mo1 Cl3 166.9(4) 7_565 .
Cl3 Mo1 Cl3 96.8(7) 7_565 .
O2 Mo1 Cl1 92.4(12) . .
O2 Mo1 Cl1 92.4(12) 7_565 .
O1 Mo1 Cl1 92.0(5) 7_565 .
O1 Mo1 Cl1 92.0(5) . .
Cl4 Mo1 Cl1 89.9(3) . .
Cl4 Mo1 Cl1 89.9(3) 7_565 .
Cl3 Mo1 Cl1 86.8(4) 7_565 .
Cl3 Mo1 Cl1 86.8(4) . .
O2 Mo1 Cl2 85.5(12) . .
O2 Mo1 Cl2 85.5(12) 7_565 .
O1 Mo1 Cl2 89.5(5) 7_565 .
O1 Mo1 Cl2 89.5(5) . .
Cl4 Mo1 Cl2 92.5(3) . .
Cl4 Mo1 Cl2 92.5(3) 7_565 .
Cl3 Mo1 Cl2 91.3(4) 7_565 .
Cl3 Mo1 Cl2 91.3(4) . .
Cl1 Mo1 Cl2 177.0(2) . .
O1 C1 H1A 109.5 . .
O1 C1 H1B 109.5 . .
H1A C1 H1B 109.5 . .
O1 C1 H1C 109.5 . .
H1A C1 H1C 109.5 . .
H1B C1 H1C 109.5 . .
C2 O1 C1 113(2) . .
C2 O1 Mo1 111.5(14) . .
C1 O1 Mo1 120.9(19) . .
O1 C2 C3 110(2) . .
O1 C2 C4 109(2) . .
C3 C2 C4 107(2) . .
O1 C2 H2 110.5 . .
C3 C2 H2 110.5 . .
C4 C2 H2 110.5 . .
C2 C3 H3A 109.5 . .
C2 C3 H3B 109.5 . .
H3A C3 H3B 109.5 . .
C2 C3 H3C 109.5 . .
H3A C3 H3C 109.5 . .
H3B C3 H3C 109.5 . .
O2 C4 C2 107(2) . .
O2 C4 H4A 110.3 . .
C2 C4 H4A 110.3 . .
O2 C4 H4B 110.3 . .
C2 C4 H4B 110.3 . .
H4A C4 H4B 108.5 . .
C4 O2 C5 116(3) . .
C4 O2 Mo1 112(3) . .
C5 O2 Mo1 118(3) . .
O2 C5 H5A 109.5 . .
O2 C5 H5B 109.5 . .
H5A C5 H5B 109.5 . .
O2 C5 H5C 109.5 . .
H5A C5 H5C 109.5 . .
H5B C5 H5C 109.5 . .

loop_
_geom_bond_atom_site_label_1
_geom_bond_atom_site_label_2
_geom_bond_distance
_geom_bond_site_symmetry_2
Mo1 O2 2.19(5) .
Mo1 O2 2.19(5) 7_565
Mo1 O1 2.22(2) 7_565
Mo1 O1 2.22(2) .
Mo1 Cl4 2.231(10) .
Mo1 Cl4 2.231(10) 7_565
Mo1 Cl3 2.283(16) 7_565
Mo1 Cl3 2.283(16) .
Mo1 Cl1 2.299(6) .
Mo1 Cl2 2.339(5) .
C1 O1 1.437(10) .
C1 H1A 0.9800 .
C1 H1B 0.9800 .
C1 H1C 0.9800 .
O1 C2 1.427(10) .
C2 C3 1.529(10) .
C2 C4 1.530(10) .
C2 H2 1.0000 .
C3 H3A 0.9800 .
C3 H3B 0.9800 .
C3 H3C 0.9800 .
C4 O2 1.428(10) .
C4 H4A 0.9900 .
C4 H4B 0.9900 .
O2 C5 1.432(10) .
C5 H5A 0.9800 .
C5 H5B 0.9800 .
C5 H5C 0.9800 .

loop_
_geom_torsion_atom_site_label_1
_geom_torsion_atom_site_label_2
_geom_torsion_atom_site_label_3
_geom_torsion_atom_site_label_4
_geom_torsion
_geom_torsion_site_symmetry_1
O2 Mo1 O1 C2 -12(2) .
O2 Mo1 O1 C2 -28(6) 7_565
O1 Mo1 O1 C2 173.1(13) 7_565
Cl4 Mo1 O1 C2 169.7(17) .
Cl4 Mo1 O1 C2 165(3) 7_565
Cl3 Mo1 O1 C2 -6.3(16) 7_565
Cl3 Mo1 O1 C2 -4(5) .
Cl1 Mo1 O1 C2 79.7(17) .
Cl2 Mo1 O1 C2 -97.8(17) .
O2 Mo1 O1 C1 -150(2) .
O2 Mo1 O1 C1 -165(5) 7_565
O1 Mo1 O1 C1 36(2) 7_565
Cl4 Mo1 O1 C1 32(2) .
Cl4 Mo1 O1 C1 27.4(18) 7_565
Cl3 Mo1 O1 C1 -144(2) 7_565
Cl3 Mo1 O1 C1 -141(3) .
Cl1 Mo1 O1 C1 -58(2) .
Cl2 Mo1 O1 C1 125(2) .
C1 O1 C2 C3 -64(3) .
Mo1 O1 C2 C3 155.5(18) .
C1 O1 C2 C4 180(2) .
Mo1 O1 C2 C4 39(3) .
O1 C2 C4 O2 -55(4) .
C3 C2 C4 O2 -174(3) .
C2 C4 O2 C5 -177(3) .
C2 C4 O2 Mo1 44(3) .
O2 Mo1 O2 C4 157.4(18) 7_565
O1 Mo1 O2 C4 142(3) 7_565
O1 Mo1 O2 C4 -19(3) .
Cl4 Mo1 O2 C4 -6(10) .
Cl4 Mo1 O2 C4 -20(3) 7_565
Cl3 Mo1 O2 C4 -78(9) 7_565
Cl3 Mo1 O2 C4 163(3) .
Cl1 Mo1 O2 C4 -110(3) .
Cl2 Mo1 O2 C4 72(3) .
O2 Mo1 O2 C5 20(4) 7_565
O1 Mo1 O2 C5 5(8) 7_565
O1 Mo1 O2 C5 -156(3) .
Cl4 Mo1 O2 C5 -144(5) .
Cl4 Mo1 O2 C5 -158(3) 7_565
Cl3 Mo1 O2 C5 144(13) 7_565
Cl3 Mo1 O2 C5 25(3) .
Cl1 Mo1 O2 C5 112(3) .
Cl2 Mo1 O2 C5 -66(3) .
